data_7020623
loop_
_publ_author_name
'Bhunia, Asamanjoy'
'Yadav, Munendra'
'Lan, Yanhua'
'Powell, Annie K.'
'Menges, Fabian'
'Riehn, Christoph'
'Niedner-Schatteburg, Gereon'
'Jana, Partha P.'
'Riedel, Radostan'
'Harms, Klaus'
'Dehnen, Stefanie'
'Roesky, Peter W.'

_publ_section_title
;
 Trinuclear nickel-lanthanide compounds.
;
_journal_issue 7
_journal_name_full 'Dalton transactions (Cambridge, England : 2003)'
_journal_page_first 2445
_journal_page_last 2450
_journal_paper_doi 10.1039/c2dt31023f
_journal_volume 42
_journal_year 2013
_chemical_formula_sum 'C56 H122 Lu N19 Ni2 O40'
_chemical_formula_weight 1994.12
_chemical_name_systematic
;
?
;
_space_group_IT_number 2
_symmetry_cell_setting triclinic
_symmetry_space_group_name_Hall '-P 1'
_symmetry_space_group_name_H-M 'P -1'
_atom_sites_solution_hydrogens geom
_atom_sites_solution_primary direct
_atom_sites_solution_secondary difmap
_audit_creation_method SHELXL-97
_cell_angle_alpha 110.903(3)
_cell_angle_beta 110.911(3)
_cell_angle_gamma 90.224(3)
_cell_formula_units_Z 2
_cell_length_a 16.3087(6)
_cell_length_b 16.3388(5)
_cell_length_c 19.2433(7)
_cell_measurement_reflns_used 36150
_cell_measurement_temperature 100(2)
_cell_measurement_theta_max 27.07
_cell_measurement_theta_min 1.23
_cell_volume 4423.8(3)
_computing_cell_refinement 'STOE X-AREA'
_computing_data_collection 'STOE X-AREA'
_computing_data_reduction 'STOE X-AREA'
_computing_molecular_graphics 'DIAMOND (Crystal Impact)'
_computing_publication_material 'ENCIFER, PUBLCIF'
_computing_structure_refinement 'SHELXL-97 (Sheldrick, 1997)'
_computing_structure_solution SIR-92
_diffrn_ambient_temperature 100(2)
_diffrn_detector_area_resol_mean 6.67
_diffrn_measured_fraction_theta_full 0.994
_diffrn_measured_fraction_theta_max 0.994
_diffrn_measurement_device_type 'STOE IPDS 2'
_diffrn_measurement_method 'rotation method'
_diffrn_radiation_monochromator graphite
_diffrn_radiation_source 'fine-focus sealed tube'
_diffrn_radiation_type MoK\a
_diffrn_radiation_wavelength 0.71073
_diffrn_reflns_av_R_equivalents 0.0578
_diffrn_reflns_av_sigmaI/netI 0.0800
_diffrn_reflns_limit_h_max 19
_diffrn_reflns_limit_h_min -19
_diffrn_reflns_limit_k_max 19
_diffrn_reflns_limit_k_min -19
_diffrn_reflns_limit_l_max 21
_diffrn_reflns_limit_l_min -22
_diffrn_reflns_number 42995
_diffrn_reflns_theta_full 25.12
_diffrn_reflns_theta_max 25.12
_diffrn_reflns_theta_min 1.23
_exptl_absorpt_coefficient_mu 1.625
_exptl_absorpt_correction_T_max 0.7758
_exptl_absorpt_correction_T_min 0.5340
_exptl_absorpt_correction_type multi-scan
_exptl_absorpt_process_details
;
[c.f. r.h. blessing, acta cryst. (1995), a51, 33-38]
;
_exptl_crystal_colour colourless
_exptl_crystal_density_diffrn 1.497
_exptl_crystal_density_method 'not measured'
_exptl_crystal_description prism
_exptl_crystal_F_000 2076
_exptl_crystal_size_max 0.49
_exptl_crystal_size_mid 0.23
_exptl_crystal_size_min 0.10
_refine_diff_density_max 1.446
_refine_diff_density_min -1.023
_refine_diff_density_rms 0.121
_refine_ls_extinction_method none
_refine_ls_goodness_of_fit_ref 0.917
_refine_ls_hydrogen_treatment constr
_refine_ls_matrix_type full
_refine_ls_number_parameters 1225
_refine_ls_number_reflns 15710
_refine_ls_number_restraints 321
_refine_ls_restrained_S_all 0.984
_refine_ls_R_factor_all 0.0743
_refine_ls_R_factor_gt 0.0512
_refine_ls_shift/su_max 0.002
_refine_ls_shift/su_mean 0.000
_refine_ls_structure_factor_coef Fsqd
_refine_ls_weighting_details 'calc w=1/[\s^2^(Fo^2^)+(0.0827P)^2^+0.0000P] where P=(Fo^2^+2Fc^2^)/3'
_refine_ls_weighting_scheme calc
_refine_ls_wR_factor_gt 0.1269
_refine_ls_wR_factor_ref 0.1335
_reflns_number_gt 10841
_reflns_number_total 15710
_reflns_threshold_expression >2sigma(I)
_cod_data_source_file c2dt31023f.txt
_cod_data_source_block Lu
_cod_database_code 7020623

loop_
_symmetry_equiv_pos_as_xyz
'x, y, z'
'-x, -y, -z'

loop_
_atom_site_label
_atom_site_type_symbol
_atom_site_fract_x
_atom_site_fract_y
_atom_site_fract_z
_atom_site_U_iso_or_equiv
_atom_site_adp_type
_atom_site_occupancy
_atom_site_symmetry_multiplicity
_atom_site_calc_flag
_atom_site_refinement_flags
_atom_site_disorder_assembly
_atom_site_disorder_group
C1 C -0.0006(4) 0.2171(4) 0.3991(5) 0.0460(16) Uani 1 1 d . . .
C3 C -0.1446(4) 0.2483(4) 0.3092(4) 0.0394(15) Uani 1 1 d . . .
C4 C -0.2395(4) 0.2359(4) 0.2793(4) 0.0401(15) Uani 1 1 d . . .
C5 C -0.2857(5) 0.1859(5) 0.3044(4) 0.0491(18) Uani 1 1 d . . .
H5 H -0.3487 0.1763 0.2823 0.059 Uiso 1 1 calc R . .
C6 C -0.2412(4) 0.1513(5) 0.3598(4) 0.0498(17) Uani 1 1 d . . .
H6 H -0.2731 0.1182 0.3763 0.060 Uiso 1 1 calc R . .
C7 C -0.1478(5) 0.1651(4) 0.3922(4) 0.0467(16) Uani 1 1 d . . .
H7 H -0.1169 0.1428 0.4322 0.056 Uiso 1 1 calc R . .
C8 C -0.2890(4) 0.2739(4) 0.2244(4) 0.0466(17) Uani 1 1 d . . .
H8 H -0.3519 0.2641 0.2055 0.056 Uiso 1 1 calc R . .
C10 C -0.2982(5) 0.3659(5) 0.1470(4) 0.0518(18) Uani 1 1 d . . .
H10A H -0.3629 0.3470 0.1270 0.062 Uiso 1 1 calc R . .
H10B H -0.2809 0.3488 0.0999 0.062 Uiso 1 1 calc R . .
C11 C -0.2774(4) 0.4648(5) 0.1911(5) 0.0523(17) Uani 1 1 d . . .
H11A H -0.3056 0.4936 0.1529 0.063 Uiso 1 1 calc R . .
H11B H -0.3027 0.4826 0.2331 0.063 Uiso 1 1 calc R . .
C13 C -0.1587(5) 0.5784(4) 0.3023(4) 0.0486(16) Uani 1 1 d . . .
H13A H -0.2112 0.6095 0.2979 0.058 Uiso 1 1 calc R . .
H13B H -0.1098 0.6183 0.3065 0.058 Uiso 1 1 calc R . .
C14 C -0.1311(5) 0.5571(5) 0.3775(4) 0.0511(17) Uani 1 1 d . . .
H14A H -0.1234 0.6117 0.4249 0.061 Uiso 1 1 calc R . .
H14B H -0.1781 0.5138 0.3717 0.061 Uiso 1 1 calc R . .
C16 C 0.0280(5) 0.5658(4) 0.4451(4) 0.0436(15) Uani 1 1 d . . .
H16 H 0.0277 0.6252 0.4777 0.052 Uiso 1 1 calc R . .
C17 C 0.1108(4) 0.5342(4) 0.4603(4) 0.0395(14) Uani 1 1 d . . .
C18 C 0.1201(4) 0.4468(4) 0.4127(4) 0.0357(14) Uani 1 1 d . . .
C19 C 0.2045(4) 0.4189(4) 0.4393(4) 0.0404(15) Uani 1 1 d . . .
C20 C 0.2728(5) 0.4761(5) 0.5066(4) 0.0469(16) Uani 1 1 d . . .
H20 H 0.3280 0.4558 0.5244 0.056 Uiso 1 1 calc R . .
C21 C 0.2648(5) 0.5628(5) 0.5500(4) 0.0516(17) Uani 1 1 d . . .
H21 H 0.3145 0.6015 0.5944 0.062 Uiso 1 1 calc R . .
C22 C 0.1833(5) 0.5912(5) 0.5270(4) 0.0478(17) Uani 1 1 d . . .
H22 H 0.1763 0.6494 0.5565 0.057 Uiso 1 1 calc R . .
C23 C 0.2239(4) 0.3296(4) 0.3948(5) 0.0442(16) Uani 1 1 d . . .
C24 C -0.1456(4) 0.5049(5) 0.1722(4) 0.0459(16) Uani 1 1 d . . .
H24A H -0.1628 0.5588 0.1618 0.055 Uiso 1 1 calc R . .
H24B H -0.1723 0.4532 0.1205 0.055 Uiso 1 1 calc R . .
C25 C -0.0458(4) 0.5112(4) 0.2027(4) 0.0428(15) Uani 1 1 d . . .
H25A H -0.0192 0.5659 0.2518 0.051 Uiso 1 1 calc R . .
H25B H -0.0286 0.4601 0.2180 0.051 Uiso 1 1 calc R . .
C27 C 0.1150(4) 0.3305(4) 0.1502(4) 0.0376(14) Uani 1 1 d . . .
C28 C 0.1372(4) 0.2423(4) 0.1099(4) 0.0361(13) Uani 1 1 d . . .
C29 C 0.1134(4) 0.1642(4) 0.1205(4) 0.0374(14) Uani 1 1 d . . .
C30 C 0.1389(5) 0.0834(4) 0.0775(4) 0.0443(15) Uani 1 1 d . . .
C31 C 0.1914(6) 0.0838(5) 0.0325(5) 0.062(2) Uani 1 1 d . . .
H31 H 0.2102 0.0305 0.0067 0.075 Uiso 1 1 calc R . .
C32 C 0.2153(6) 0.1602(5) 0.0259(5) 0.069(2) Uani 1 1 d . . .
H32 H 0.2518 0.1606 -0.0029 0.083 Uiso 1 1 calc R . .
C33 C 0.1849(5) 0.2377(5) 0.0624(4) 0.0502(17) Uani 1 1 d . . .
H33 H 0.1978 0.2894 0.0541 0.060 Uiso 1 1 calc R . .
C34 C 0.1125(5) 0.0019(4) 0.0779(4) 0.0546(19) Uani 1 1 d . . .
H34 H 0.1330 -0.0487 0.0495 0.066 Uiso 1 1 calc R . .
C36 C 0.0389(6) -0.0978(4) 0.1139(6) 0.065(2) Uani 1 1 d . . .
H36A H 0.0464 -0.1449 0.0681 0.078 Uiso 1 1 calc R . .
H36B H -0.0242 -0.1059 0.1069 0.078 Uiso 1 1 calc R . .
C37 C 0.0956(6) -0.1057(5) 0.1901(6) 0.075(3) Uani 1 1 d . . .
H37A H 0.1588 -0.0897 0.2010 0.090 Uiso 1 1 calc R . .
H37B H 0.0863 -0.1678 0.1852 0.090 Uiso 1 1 calc R . .
C39 C 0.0045(6) -0.0917(5) 0.2697(7) 0.079(3) Uani 1 1 d . . .
H39A H 0.0331 -0.1215 0.3069 0.094 Uiso 1 1 calc R . .
H39B H -0.0347 -0.1377 0.2176 0.094 Uiso 1 1 calc R . .
C40 C -0.0513(7) -0.0264(6) 0.3044(6) 0.080(3) Uani 1 1 d . . .
H40A H -0.0972 -0.0584 0.3118 0.095 Uiso 1 1 calc R . .
H40B H -0.0129 0.0184 0.3576 0.095 Uiso 1 1 calc R . .
C42 C -0.1768(5) 0.0028(5) 0.2014(5) 0.060(2) Uani 1 1 d . . .
H42 H -0.2160 -0.0396 0.2025 0.071 Uiso 1 1 calc R . .
C43 C -0.2130(5) 0.0458(5) 0.1486(5) 0.056(2) Uani 1 1 d . . .
C44 C -0.1578(5) 0.1089(4) 0.1432(4) 0.0494(18) Uani 1 1 d . . .
C45 C -0.1993(5) 0.1490(5) 0.0870(4) 0.056(2) Uani 1 1 d . . .
C46 C -0.2886(6) 0.1262(6) 0.0399(5) 0.069(2) Uani 1 1 d . . .
H46 H -0.3146 0.1527 0.0021 0.083 Uiso 1 1 calc R . .
C47 C -0.3403(6) 0.0658(7) 0.0469(6) 0.085(3) Uani 1 1 d . . .
H47 H -0.4020 0.0521 0.0142 0.102 Uiso 1 1 calc R . .
C48 C -0.3059(6) 0.0234(6) 0.1003(5) 0.070(2) Uani 1 1 d . . .
H48 H -0.3427 -0.0185 0.1044 0.084 Uiso 1 1 calc R . .
C49 C -0.1454(6) 0.2182(5) 0.0799(5) 0.061(2) Uani 1 1 d . . .
C50 C 0.1496(7) -0.0060(7) 0.3331(7) 0.095(3) Uani 1 1 d . . .
H50A H 0.1868 -0.0516 0.3427 0.114 Uiso 1 1 calc R . .
H50B H 0.1289 0.0183 0.3779 0.114 Uiso 1 1 calc R . .
C51 C 0.2069(6) 0.0708(7) 0.3312(6) 0.080(3) Uani 1 1 d . . .
H51A H 0.2296 0.0451 0.2879 0.095 Uiso 1 1 calc R . .
H51B H 0.1678 0.1135 0.3173 0.095 Uiso 1 1 calc R . .
C54 C 0.3048(5) 0.5097(5) 0.2637(4) 0.0512(17) Uani 1 1 d . . .
H54A H 0.3700 0.5273 0.2888 0.061 Uiso 1 1 calc R . .
H54B H 0.2921 0.4445 0.2344 0.061 Uiso 1 1 calc R . .
C55 C 0.2674(4) 0.5353(5) 0.3285(4) 0.0492(17) Uani 1 1 d . . .
H55A H 0.2844 0.4966 0.3593 0.059 Uiso 1 1 calc R . .
H55B H 0.2923 0.5973 0.3662 0.059 Uiso 1 1 calc R . .
C57 C 0.2958(5) 0.6496(5) 0.2429(5) 0.064(2) Uani 1 1 d . . .
H57A H 0.3443 0.6629 0.2273 0.077 Uiso 1 1 calc R . .
H57B H 0.3199 0.6689 0.3023 0.077 Uiso 1 1 calc R . .
C58 C 0.2217(5) 0.7022(5) 0.2179(6) 0.076(3) Uani 1 1 d . . .
H58A H 0.2404 0.7654 0.2544 0.091 Uiso 1 1 calc R . .
H58B H 0.2102 0.6979 0.1625 0.091 Uiso 1 1 calc R . .
C60 C 0.2804(5) 0.5082(6) 0.1298(5) 0.061(2) Uani 1 1 d . . .
H60A H 0.2734 0.4433 0.1152 0.073 Uiso 1 1 calc R . .
H60B H 0.3416 0.5283 0.1378 0.073 Uiso 1 1 calc R . .
C61 C 0.2143(5) 0.5296(6) 0.0621(5) 0.065(2) Uani 1 1 d . . .
H61A H 0.2315 0.5913 0.0696 0.078 Uiso 1 1 calc R . .
H61B H 0.2151 0.4895 0.0099 0.078 Uiso 1 1 calc R . .
C64 C 0.5382(5) 0.2397(6) 0.3873(6) 0.066(2) Uani 1 1 d . . .
H64A H 0.5499 0.2526 0.3449 0.079 Uiso 1 1 calc R . .
H64B H 0.5934 0.2611 0.4364 0.079 Uiso 1 1 calc R . .
C65 C 0.5164(7) 0.1445(7) 0.3610(9) 0.112(4) Uani 1 1 d . . .
H65A H 0.4987 0.1186 0.3018 0.134 Uiso 1 1 calc R . .
H65B H 0.5717 0.1222 0.3844 0.134 Uiso 1 1 calc R . .
C67 C 0.4990(6) 0.3565(6) 0.4876(6) 0.077(3) Uani 1 1 d . . .
H67A H 0.4542 0.3963 0.4934 0.092 Uiso 1 1 calc R . .
H67B H 0.5543 0.3928 0.4986 0.092 Uiso 1 1 calc R . .
C68 C 0.5163(6) 0.3140(8) 0.5461(6) 0.094(3) Uani 1 1 d . . .
H68A H 0.5676 0.2816 0.5463 0.113 Uiso 1 1 calc R . .
H68B H 0.5314 0.3598 0.6008 0.113 Uiso 1 1 calc R . .
C70 C 0.4215(6) 0.3271(6) 0.3444(6) 0.077(3) Uani 1 1 d . . .
H70A H 0.4662 0.3594 0.3358 0.093 Uiso 1 1 calc R . .
H70B H 0.3838 0.3696 0.3638 0.093 Uiso 1 1 calc R . .
C71 C 0.3641(6) 0.2522(7) 0.2650(6) 0.080(3) Uani 1 1 d . . .
H71A H 0.3247 0.2776 0.2279 0.096 Uiso 1 1 calc R . .
H71B H 0.4026 0.2181 0.2393 0.096 Uiso 1 1 calc R . .
C222 C -0.0993(4) 0.2109(4) 0.3666(4) 0.0421(15) Uani 1 1 d . . .
N9 N -0.2516(4) 0.3219(4) 0.1989(3) 0.0450(13) Uani 1 1 d . . .
N12 N -0.1804(3) 0.4959(4) 0.2292(3) 0.0436(13) Uani 1 1 d . . .
N15 N -0.0479(4) 0.5203(4) 0.3899(3) 0.0444(13) Uani 1 1 d . . .
N26 N -0.0087(3) 0.5122(3) 0.1426(3) 0.0407(12) Uani 1 1 d . . .
H26A H -0.0299 0.5567 0.1255 0.049 Uiso 1 1 calc R . .
H26B H -0.0318 0.4596 0.0987 0.049 Uiso 1 1 calc R . .
N35 N 0.0622(4) -0.0103(3) 0.1141(4) 0.0540(16) Uani 1 1 d . . .
N38 N 0.0735(5) -0.0463(4) 0.2574(5) 0.0692(19) Uani 1 1 d . . .
N41 N -0.0929(5) 0.0165(4) 0.2497(4) 0.0609(17) Uani 1 1 d . . .
N52 N 0.2763(5) 0.1152(6) 0.4009(6) 0.098(3) Uani 1 1 d . . .
H52A H 0.3065 0.0743 0.4182 0.117 Uiso 1 1 calc R . .
H52B H 0.2541 0.1465 0.4388 0.117 Uiso 1 1 calc R . .
N53 N 0.2661(4) 0.5527(4) 0.2061(3) 0.0482(14) Uani 1 1 d . . .
N56 N 0.1699(4) 0.5264(3) 0.2921(3) 0.0432(13) Uani 1 1 d . . .
H56A H 0.1506 0.5719 0.3242 0.052 Uiso 1 1 calc R . .
H56B H 0.1450 0.4738 0.2887 0.052 Uiso 1 1 calc R . .
N59 N 0.1400(4) 0.6680(3) 0.2210(4) 0.0521(15) Uani 1 1 d . . .
H59A H 0.0914 0.6853 0.1900 0.063 Uiso 1 1 calc R . .
H59B H 0.1429 0.6896 0.2731 0.063 Uiso 1 1 calc R . .
N62 N 0.1240(4) 0.5192(4) 0.0613(3) 0.0486(14) Uani 1 1 d . . .
H62A H 0.0934 0.4648 0.0232 0.058 Uiso 1 1 calc R . .
H62B H 0.0940 0.5623 0.0476 0.058 Uiso 1 1 calc R . .
N63 N 0.4665(4) 0.2896(4) 0.4049(4) 0.0567(16) Uani 1 1 d . . .
N66 N 0.4535(5) 0.1117(5) 0.3775(7) 0.098(3) Uani 1 1 d . . .
H66A H 0.4796 0.0981 0.4222 0.118 Uiso 1 1 calc R . .
H66B H 0.4219 0.0603 0.3349 0.118 Uiso 1 1 calc R . .
N69 N 0.4386(5) 0.2526(6) 0.5253(5) 0.092(3) Uani 1 1 d . . .
H69A H 0.4030 0.2813 0.5512 0.111 Uiso 1 1 calc R . .
H69B H 0.4558 0.2066 0.5414 0.111 Uiso 1 1 calc R . .
N72 N 0.3103(4) 0.1932(5) 0.2797(4) 0.0693(19) Uani 1 1 d . . .
H72A H 0.3058 0.1357 0.2454 0.083 Uiso 1 1 calc R . .
H72B H 0.2540 0.2081 0.2693 0.083 Uiso 1 1 calc R . .
O1 O 0.0395(3) 0.2129(3) 0.3529(3) 0.0442(11) Uani 1 1 d . . .
O2 O 0.0381(3) 0.2244(3) 0.4703(3) 0.0559(12) Uani 1 1 d . . .
O3 O -0.1023(3) 0.2926(3) 0.2845(3) 0.0401(10) Uani 1 1 d . . .
H3 H -0.1248 0.3447 0.2796 0.048 Uiso 1 1 calc R . .
O4 O 0.0518(3) 0.3994(3) 0.3493(3) 0.0433(11) Uani 1 1 d . . .
H4 H 0.0021 0.4302 0.3418 0.052 Uiso 1 1 calc R . .
O5 O 0.1709(3) 0.2812(3) 0.3256(3) 0.0517(12) Uani 1 1 d . . .
O6 O 0.2962(3) 0.3086(3) 0.4309(3) 0.0599(13) Uani 1 1 d . . .
O7 O 0.0873(4) 0.3434(3) 0.2060(4) 0.0647(15) Uani 1 1 d . . .
O8 O 0.1286(3) 0.3908(3) 0.1277(3) 0.0479(11) Uani 1 1 d . . .
O9 O 0.0723(3) 0.1627(3) 0.1655(3) 0.0468(11) Uani 1 1 d . . .
H9 H 0.0600 0.1043 0.1621 0.056 Uiso 1 1 calc R . .
O10 O -0.0729(3) 0.1271(3) 0.1880(3) 0.0436(11) Uani 1 1 d . . .
H10 H -0.0456 0.0781 0.1958 0.052 Uiso 1 1 calc R . .
O11 O -0.0843(4) 0.2687(4) 0.1375(3) 0.0588(13) Uani 1 1 d . . .
O12 O -0.1703(6) 0.2215(4) 0.0095(4) 0.100(2) Uani 1 1 d . . .
N100 N 0.2024(8) 0.7697(7) 0.4250(6) 0.124(4) Uani 1 1 d D . .
O100 O 0.1916(8) 0.8520(6) 0.4560(6) 0.155(4) Uani 1 1 d D . .
O101 O 0.1324(6) 0.7106(5) 0.3881(5) 0.108(3) Uani 1 1 d D . .
O102 O 0.2797(8) 0.7573(11) 0.4281(11) 0.283(11) Uani 1 1 d D . .
N200 N 0.1040(13) 0.3051(17) 0.8787(13) 0.297(13) Uani 1 1 d DU . .
O200 O 0.0605(13) 0.3021(16) 0.7957(10) 0.321(9) Uani 1 1 d DU . .
O201 O 0.1701(5) 0.2574(6) 0.8818(4) 0.105(2) Uani 1 1 d DU . .
O202 O 0.0382(6) 0.3274(5) 0.9087(6) 0.137(3) Uani 1 1 d DU . .
N300 N 0.4306(9) 0.4749(9) 0.6973(7) 0.067(4) Uani 0.50 1 d PDU A 1
O300 O 0.3753(7) 0.4044(8) 0.6564(6) 0.069(3) Uani 0.50 1 d PDU A 1
O301 O 0.4798(7) 0.5026(7) 0.7737(6) 0.154(4) Uani 1 1 d DU . .
O302 O 0.4579(8) 0.5060(7) 0.6622(7) 0.176(4) Uani 1 1 d DU . .
N301 N 0.4609(12) 0.5498(10) 0.7326(9) 0.097(6) Uani 0.50 1 d PDU A 2
O303 O 0.4481(14) 0.6234(12) 0.7478(10) 0.141(7) Uani 0.50 1 d PDU A 2
Ni1 Ni 0.12904(5) 0.52955(5) 0.17635(5) 0.03851(19) Uani 1 1 d . . .
Ni2 Ni 0.36721(6) 0.20301(6) 0.39869(7) 0.0604(3) Uani 1 1 d . . .
Lu1 Lu 0.020357(18) 0.260986(17) 0.250972(19) 0.03799(10) Uani 1 1 d . . .
O401 O 0.0593(4) 0.6712(4) 0.0027(4) 0.089(2) Uani 1 1 d U . .
O402 O -0.0123(5) 0.7899(5) 0.4025(4) 0.101(2) Uani 1 1 d U . .
O403 O 0.7797(6) 0.7609(7) 0.4639(6) 0.080(2) Uani 0.75 1 d PU B 1
O404 O 0.8370(6) 0.7783(6) 0.2731(5) 0.126(3) Uani 1 1 d U . .
O405 O 0.5853(7) 0.6553(7) 0.8479(6) 0.064(3) Uani 0.50 1 d PU . .
O406 O 0.6542(6) 0.6665(7) 0.0051(6) 0.148(4) Uani 1 1 d U . .
O407 O 0.3290(8) -0.0039(10) 0.1686(7) 0.141(5) Uani 0.75 1 d PU C 4
O408 O 0.4959(6) 0.1972(8) 0.1118(7) 0.133(4) Uani 0.75 1 d PU D 1
O409 O 0.0746(9) 0.9797(7) 0.4929(8) 0.134(4) Uani 0.75 1 d PU . .
O410 O 0.5308(8) 0.7791(10) 0.0415(9) 0.142(5) Uani 0.75 1 d PU E 1
O411 O 0.6968(9) 0.2604(11) 0.9094(9) 0.099(5) Uani 0.50 1 d PU F 1
O412 O 0.7008(10) 0.7614(9) 0.3134(9) 0.101(5) Uani 0.50 1 d PU . .
O413 O 0.526(3) 0.964(2) 0.8435(19) 0.189(14) Uani 0.50 1 d PU . .
O414 O 0.5745(13) 0.9313(9) 0.1802(10) 0.182(6) Uani 0.75 1 d PU . .
O415 O 0.5898(15) 0.415(2) 0.9828(16) 0.164(8) Uani 0.50 1 d PU G 2
O416 O 0.6102(15) 0.1255(14) 0.5533(14) 0.174(9) Uani 0.50 1 d PU H 1
O417 O 0.638(4) 0.267(3) 0.925(3) 0.151(15) Uani 0.25 1 d PU I 2
O418 O 0.3680(18) 0.017(2) 0.5311(18) 0.231(12) Uani 0.50 1 d PU J 2
O419 O 0.4679(17) 0.8444(15) 0.3383(16) 0.186(9) Uani 0.50 1 d PU . .
O420 O 0.6992(18) 0.9029(19) 0.265(2) 0.099(8) Uani 0.25 1 d PU . .
O422 O 0.3973(17) -0.0974(19) 0.1972(17) 0.214(11) Uani 0.50 1 d PU K 3
O423 O 0.3577(15) -0.0773(15) 0.2805(16) 0.196(10) Uani 0.50 1 d PU L 1
O424 O 0.5727(12) 0.3317(15) 0.9194(14) 0.133(6) Uani 0.50 1 d PU M 1
O425 O 0.5622(18) 0.6359(18) 0.1856(14) 0.182(9) Uani 0.50 1 d PU N 1
O426 O 0.3297(16) 0.3066(18) 0.8022(15) 0.187(9) Uani 0.50 1 d PU O 1
O427 O 0.222(2) 0.0608(19) 0.5710(16) 0.210(11) Uani 0.50 1 d PU P 1
O428 O 0.4619(16) 0.3123(19) 0.7479(16) 0.186(10) Uani 0.50 1 d PU Q 2
O429 O 0.278(2) -0.068(2) 0.1420(17) 0.096(9) Uani 0.25 1 d PU R 1
O431 O 0.6014(13) 0.5180(17) 1.0225(11) 0.153(8) Uani 0.50 1 d PU S 1
O433 O 0.4893(18) 0.0806(17) 0.1488(14) 0.140(9) Uani 0.50 1 d PU T 2
O435 O 0.3385(17) 0.3475(16) 0.6367(16) 0.074(7) Uani 0.25 1 d PU U 2
O436 O 0.608(3) 0.929(3) 0.327(3) 0.165(16) Uani 0.25 1 d PU . .
O437 O 0.799(2) 0.823(2) 0.494(2) 0.096(10) Uani 0.25 1 d PU V 2
O439 O 0.508(3) 0.843(3) 0.019(3) 0.152(14) Uani 0.25 1 d PU W 2
O440 O 0.472(3) 0.370(3) 0.055(3) 0.157(15) Uani 0.25 1 d PU . .

loop_
_atom_site_aniso_label
_atom_site_aniso_U_11
_atom_site_aniso_U_22
_atom_site_aniso_U_33
_atom_site_aniso_U_23
_atom_site_aniso_U_13
_atom_site_aniso_U_12
C1 0.050(4) 0.033(3) 0.062(5) 0.019(3) 0.029(4) 0.010(3)
C3 0.041(3) 0.025(3) 0.047(4) -0.003(3) 0.029(3) 0.002(3)
C4 0.042(3) 0.032(3) 0.044(4) 0.003(3) 0.025(3) 0.005(3)
C5 0.045(4) 0.045(4) 0.053(4) 0.004(3) 0.029(3) -0.003(3)
C6 0.048(4) 0.047(4) 0.061(4) 0.016(4) 0.035(4) 0.001(3)
C7 0.055(4) 0.037(4) 0.054(4) 0.014(3) 0.030(3) 0.005(3)
C8 0.043(4) 0.039(4) 0.050(4) 0.000(3) 0.027(3) 0.002(3)
C10 0.044(4) 0.059(4) 0.046(4) 0.009(4) 0.021(3) 0.006(3)
C11 0.046(4) 0.055(4) 0.063(5) 0.023(4) 0.029(3) 0.019(3)
C13 0.056(4) 0.040(4) 0.055(4) 0.016(3) 0.030(3) 0.020(3)
C14 0.054(4) 0.046(4) 0.059(4) 0.015(3) 0.032(4) 0.018(3)
C16 0.060(4) 0.040(4) 0.038(4) 0.014(3) 0.027(3) 0.011(3)
C17 0.050(4) 0.035(3) 0.040(3) 0.014(3) 0.025(3) 0.009(3)
C18 0.042(3) 0.033(3) 0.040(3) 0.016(3) 0.023(3) 0.003(3)
C19 0.048(4) 0.038(3) 0.047(4) 0.020(3) 0.028(3) 0.009(3)
C20 0.050(4) 0.055(4) 0.048(4) 0.028(4) 0.023(3) 0.014(3)
C21 0.062(4) 0.047(4) 0.042(4) 0.011(3) 0.023(3) 0.009(3)
C22 0.064(4) 0.044(4) 0.036(4) 0.011(3) 0.024(3) 0.010(3)
C23 0.044(4) 0.034(3) 0.065(5) 0.020(4) 0.031(4) 0.005(3)
C24 0.048(4) 0.043(4) 0.053(4) 0.024(3) 0.021(3) 0.015(3)
C25 0.050(4) 0.040(4) 0.048(4) 0.020(3) 0.026(3) 0.016(3)
C27 0.037(3) 0.030(3) 0.046(4) 0.013(3) 0.018(3) 0.007(2)
C28 0.041(3) 0.031(3) 0.033(3) 0.009(3) 0.015(3) 0.011(3)
C29 0.040(3) 0.028(3) 0.039(3) 0.004(3) 0.017(3) 0.002(2)
C30 0.060(4) 0.031(3) 0.042(4) 0.007(3) 0.026(3) 0.008(3)
C31 0.099(6) 0.035(4) 0.065(5) 0.006(4) 0.059(5) 0.014(4)
C32 0.118(7) 0.049(4) 0.074(5) 0.023(4) 0.073(5) 0.023(4)
C33 0.077(5) 0.039(4) 0.048(4) 0.018(3) 0.036(4) 0.017(3)
C34 0.072(5) 0.030(3) 0.054(4) -0.001(3) 0.032(4) 0.003(3)
C36 0.079(5) 0.021(3) 0.100(7) 0.012(4) 0.053(5) 0.002(3)
C37 0.079(6) 0.027(4) 0.130(8) 0.031(5) 0.053(6) 0.009(4)
C39 0.087(6) 0.045(5) 0.125(8) 0.041(5) 0.056(6) 0.005(4)
C40 0.103(7) 0.052(5) 0.112(7) 0.039(5) 0.066(6) 0.010(5)
C42 0.066(5) 0.037(4) 0.073(5) -0.005(4) 0.050(5) -0.009(3)
C43 0.067(5) 0.043(4) 0.058(5) 0.000(4) 0.042(4) 0.002(3)
C44 0.058(4) 0.030(3) 0.052(4) -0.009(3) 0.038(4) -0.001(3)
C45 0.055(4) 0.048(4) 0.038(4) -0.010(3) 0.013(3) 0.019(3)
C46 0.072(5) 0.060(5) 0.050(5) -0.005(4) 0.022(4) 0.012(4)
C47 0.070(6) 0.084(7) 0.063(6) -0.017(5) 0.028(5) 0.009(5)
C48 0.068(5) 0.055(5) 0.064(5) -0.014(4) 0.038(5) -0.007(4)
C49 0.097(6) 0.051(5) 0.056(5) 0.022(4) 0.050(5) 0.036(5)
C50 0.090(7) 0.087(7) 0.138(10) 0.065(7) 0.055(7) -0.002(6)
C51 0.070(6) 0.086(7) 0.091(7) 0.044(6) 0.030(5) 0.013(5)
C54 0.051(4) 0.063(5) 0.056(4) 0.039(4) 0.024(3) 0.017(3)
C55 0.046(4) 0.057(4) 0.052(4) 0.032(4) 0.017(3) 0.008(3)
C57 0.050(4) 0.069(5) 0.077(5) 0.047(5) 0.010(4) -0.005(4)
C58 0.066(5) 0.046(4) 0.107(7) 0.037(5) 0.017(5) -0.010(4)
C60 0.057(4) 0.090(6) 0.063(5) 0.047(5) 0.035(4) 0.020(4)
C61 0.058(5) 0.091(6) 0.067(5) 0.049(5) 0.028(4) 0.009(4)
C64 0.046(4) 0.072(6) 0.081(6) 0.024(5) 0.030(4) 0.011(4)
C65 0.082(7) 0.072(7) 0.183(12) 0.012(7) 0.090(8) 0.022(5)
C67 0.051(5) 0.072(6) 0.089(7) 0.013(5) 0.022(5) 0.006(4)
C68 0.068(6) 0.123(9) 0.073(6) 0.022(6) 0.021(5) 0.028(6)
C70 0.074(6) 0.067(6) 0.116(8) 0.052(6) 0.048(6) 0.015(4)
C71 0.078(6) 0.100(7) 0.080(6) 0.050(6) 0.035(5) 0.036(5)
C222 0.045(4) 0.033(3) 0.050(4) 0.008(3) 0.028(3) 0.003(3)
N9 0.048(3) 0.042(3) 0.045(3) 0.012(3) 0.023(3) 0.011(2)
N12 0.045(3) 0.043(3) 0.048(3) 0.016(3) 0.025(3) 0.013(2)
N15 0.051(3) 0.045(3) 0.053(3) 0.024(3) 0.034(3) 0.020(3)
N26 0.051(3) 0.031(3) 0.042(3) 0.014(2) 0.020(2) 0.007(2)
N35 0.063(4) 0.026(3) 0.076(4) 0.008(3) 0.041(3) 0.001(2)
N38 0.084(5) 0.041(4) 0.094(5) 0.031(4) 0.042(4) -0.002(3)
N41 0.089(5) 0.033(3) 0.074(4) 0.015(3) 0.052(4) 0.012(3)
N52 0.079(5) 0.083(6) 0.146(8) 0.047(6) 0.056(6) 0.008(4)
N53 0.045(3) 0.057(4) 0.053(3) 0.035(3) 0.017(3) 0.010(3)
N56 0.058(3) 0.029(3) 0.052(3) 0.017(3) 0.031(3) 0.011(2)
N59 0.057(3) 0.032(3) 0.060(4) 0.022(3) 0.009(3) 0.002(2)
N62 0.051(3) 0.049(3) 0.057(4) 0.032(3) 0.022(3) 0.010(3)
N63 0.042(3) 0.052(4) 0.070(4) 0.019(3) 0.020(3) 0.006(3)
N66 0.066(5) 0.067(5) 0.189(9) 0.060(6) 0.069(5) 0.031(4)
N69 0.086(6) 0.123(7) 0.106(6) 0.077(6) 0.046(5) 0.045(5)
N72 0.046(4) 0.069(4) 0.074(5) 0.006(4) 0.023(3) 0.007(3)
O1 0.044(2) 0.041(2) 0.055(3) 0.018(2) 0.028(2) 0.0087(19)
O2 0.054(3) 0.066(3) 0.057(3) 0.028(3) 0.028(3) 0.011(2)
O3 0.044(2) 0.026(2) 0.058(3) 0.014(2) 0.031(2) 0.0087(17)
O4 0.043(2) 0.031(2) 0.061(3) 0.013(2) 0.029(2) 0.0106(19)
O5 0.041(2) 0.031(2) 0.080(4) 0.012(2) 0.028(3) 0.006(2)
O6 0.052(3) 0.052(3) 0.073(3) 0.021(3) 0.023(3) 0.018(2)
O7 0.098(4) 0.027(2) 0.102(4) 0.018(3) 0.082(4) 0.013(2)
O8 0.073(3) 0.038(2) 0.052(3) 0.026(2) 0.035(2) 0.022(2)
O9 0.060(3) 0.024(2) 0.073(3) 0.012(2) 0.049(3) 0.0089(19)
O10 0.049(3) 0.027(2) 0.059(3) 0.011(2) 0.030(2) 0.0050(19)
O11 0.070(3) 0.059(3) 0.065(3) 0.029(3) 0.039(3) 0.024(3)
O12 0.164(7) 0.075(4) 0.062(4) 0.026(3) 0.045(4) 0.033(4)
N100 0.210(14) 0.104(9) 0.072(6) 0.033(6) 0.072(8) 0.054(9)
O100 0.253(13) 0.104(7) 0.161(9) 0.058(7) 0.129(9) 0.049(8)
O101 0.174(8) 0.066(5) 0.101(6) 0.019(4) 0.082(6) 0.027(5)
O102 0.174(12) 0.37(2) 0.32(2) 0.107(18) 0.132(13) 0.184(15)
N200 0.30(3) 0.41(4) 0.41(2) 0.33(3) 0.22(2) 0.24(2)
O200 0.382(18) 0.344(18) 0.269(13) 0.174(14) 0.101(11) 0.169(15)
O201 0.099(5) 0.122(6) 0.101(5) 0.056(5) 0.034(4) 0.004(4)
O202 0.129(6) 0.077(5) 0.191(8) 0.066(6) 0.029(6) 0.019(4)
N300 0.066(7) 0.074(8) 0.051(7) 0.030(6) 0.006(6) -0.005(6)
O300 0.069(7) 0.082(8) 0.040(6) 0.007(6) 0.019(5) -0.012(6)
O301 0.138(7) 0.186(8) 0.163(7) 0.109(7) 0.045(5) 0.011(6)
O302 0.174(8) 0.173(8) 0.171(8) 0.084(7) 0.039(6) 0.006(6)
N301 0.125(10) 0.100(10) 0.116(9) 0.056(8) 0.087(8) 0.004(7)
O303 0.169(14) 0.187(16) 0.134(12) 0.083(12) 0.110(11) 0.087(12)
Ni1 0.0469(5) 0.0293(4) 0.0473(5) 0.0202(4) 0.0215(4) 0.0085(3)
Ni2 0.0475(5) 0.0442(5) 0.1021(8) 0.0320(5) 0.0388(5) 0.0140(4)
Lu1 0.04390(16) 0.02362(13) 0.05499(18) 0.01172(11) 0.03183(13) 0.00735(10)
O401 0.095(4) 0.055(3) 0.061(4) -0.009(3) -0.002(3) 0.031(3)
O402 0.099(5) 0.133(6) 0.068(4) 0.044(4) 0.024(3) -0.017(4)
O403 0.060(5) 0.104(7) 0.084(6) 0.037(6) 0.035(4) 0.020(5)
O404 0.147(7) 0.113(6) 0.119(6) 0.075(5) 0.024(5) -0.018(5)
O405 0.080(7) 0.064(6) 0.067(6) 0.032(5) 0.044(6) 0.022(5)
O406 0.115(6) 0.173(9) 0.135(7) 0.042(7) 0.043(5) 0.015(6)
O407 0.104(8) 0.149(10) 0.111(8) -0.003(7) 0.029(6) 0.040(8)
O408 0.058(5) 0.128(8) 0.136(8) -0.010(7) 0.014(5) 0.011(5)
O409 0.211(12) 0.094(7) 0.146(9) 0.073(7) 0.094(8) 0.044(7)
O410 0.125(9) 0.131(10) 0.175(11) 0.047(9) 0.074(8) -0.006(7)
O411 0.077(8) 0.128(11) 0.113(10) 0.091(9) 0.017(7) -0.014(7)
O412 0.104(9) 0.088(9) 0.117(10) 0.063(8) 0.026(8) 0.003(7)
O413 0.20(2) 0.19(2) 0.133(16) 0.070(16) 0.001(13) -0.010(16)
O414 0.274(15) 0.113(9) 0.213(13) 0.074(9) 0.141(12) 0.033(9)
O415 0.139(14) 0.245(19) 0.158(15) 0.106(14) 0.084(12) 0.076(14)
O416 0.175(15) 0.132(13) 0.170(15) 0.077(12) -0.005(12) 0.010(12)
O417 0.18(2) 0.13(2) 0.14(2) 0.047(17) 0.057(18) 0.029(19)
O418 0.191(17) 0.29(2) 0.223(19) 0.140(16) 0.045(13) 0.128(16)
O419 0.190(16) 0.137(14) 0.210(17) 0.080(13) 0.039(13) -0.025(12)
O420 0.093(14) 0.093(15) 0.162(19) 0.063(14) 0.091(14) 0.020(11)
O422 0.155(15) 0.195(18) 0.205(18) 0.015(14) 0.036(14) -0.063(14)
O423 0.157(14) 0.141(14) 0.244(18) -0.001(13) 0.102(13) -0.080(11)
O424 0.100(10) 0.142(13) 0.168(14) 0.091(12) 0.032(10) -0.016(10)
O425 0.228(18) 0.198(17) 0.153(14) 0.121(14) 0.054(13) 0.021(14)
O426 0.165(16) 0.193(17) 0.181(16) 0.077(14) 0.038(12) 0.040(14)
O427 0.24(2) 0.213(18) 0.194(17) 0.127(15) 0.057(14) 0.018(15)
O428 0.162(15) 0.208(18) 0.191(16) 0.030(13) 0.117(13) 0.036(13)
O429 0.101(16) 0.099(16) 0.082(15) 0.017(13) 0.046(13) -0.002(13)
O431 0.150(13) 0.212(17) 0.110(11) 0.112(12) 0.017(9) -0.029(12)
O433 0.131(14) 0.131(15) 0.093(12) 0.011(11) 0.002(10) 0.027(13)
O435 0.089(14) 0.054(12) 0.107(15) 0.030(11) 0.071(12) 0.016(10)
O436 0.14(2) 0.17(2) 0.18(2) 0.031(17) 0.089(18) 0.035(17)
O437 0.082(15) 0.107(17) 0.094(17) 0.026(14) 0.038(12) 0.037(14)
O439 0.13(2) 0.12(2) 0.18(2) 0.068(18) 0.021(16) -0.012(16)
O440 0.13(2) 0.17(2) 0.15(2) 0.041(17) 0.054(16) 0.022(17)

loop_
_atom_type_symbol
_atom_type_description
_atom_type_scat_dispersion_real
_atom_type_scat_dispersion_imag
_atom_type_scat_source
C C 0.0033 0.0016 'International Tables Vol C Tables 4.2.6.8 and 6.1.1.4'
H H 0.0000 0.0000 'International Tables Vol C Tables 4.2.6.8 and 6.1.1.4'
Lu Lu -0.4720 5.8584 'International Tables Vol C Tables 4.2.6.8 and 6.1.1.4'
N N 0.0061 0.0033 'International Tables Vol C Tables 4.2.6.8 and 6.1.1.4'
Ni Ni 0.3393 1.1124 'International Tables Vol C Tables 4.2.6.8 and 6.1.1.4'
O O 0.0106 0.0060 'International Tables Vol C Tables 4.2.6.8 and 6.1.1.4'

loop_
_geom_angle_atom_site_label_1
_geom_angle_atom_site_label_2
_geom_angle_atom_site_label_3
_geom_angle
O2 C1 O1 123.1(6)
O2 C1 C222 118.2(6)
O1 C1 C222 118.6(7)
O3 C3 C222 122.3(5)
O3 C3 C4 120.3(6)
C222 C3 C4 117.5(5)
C5 C4 C8 118.9(6)
C5 C4 C3 120.4(6)
C8 C4 C3 120.7(6)
C6 C5 C4 121.2(6)
C6 C5 H5 119.4
C4 C5 H5 119.4
C5 C6 C7 119.4(6)
C5 C6 H6 120.3
C7 C6 H6 120.3
C222 C7 C6 121.3(7)
C222 C7 H7 119.3
C6 C7 H7 119.3
N9 C8 C4 122.9(6)
N9 C8 H8 118.6
C4 C8 H8 118.6
N9 C10 C11 110.8(6)
N9 C10 H10A 109.5
C11 C10 H10A 109.5
N9 C10 H10B 109.5
C11 C10 H10B 109.5
H10A C10 H10B 108.1
N12 C11 C10 111.7(6)
N12 C11 H11A 109.3
C10 C11 H11A 109.3
N12 C11 H11B 109.3
C10 C11 H11B 109.3
H11A C11 H11B 107.9
N12 C13 C14 110.5(5)
N12 C13 H13A 109.5
C14 C13 H13A 109.5
N12 C13 H13B 109.5
C14 C13 H13B 109.5
H13A C13 H13B 108.1
N15 C14 C13 110.3(6)
N15 C14 H14A 109.6
C13 C14 H14A 109.6
N15 C14 H14B 109.6
C13 C14 H14B 109.6
H14A C14 H14B 108.1
N15 C16 C17 125.5(6)
N15 C16 H16 117.3
C17 C16 H16 117.3
C22 C17 C16 116.4(6)
C22 C17 C18 121.2(6)
C16 C17 C18 122.3(6)
O4 C18 C19 124.9(6)
O4 C18 C17 118.1(6)
C19 C18 C17 117.0(5)
C20 C19 C18 119.6(6)
C20 C19 C23 117.6(6)
C18 C19 C23 122.8(6)
C19 C20 C21 123.1(7)
C19 C20 H20 118.4
C21 C20 H20 118.4
C22 C21 C20 118.7(7)
C22 C21 H21 120.7
C20 C21 H21 120.7
C21 C22 C17 120.2(7)
C21 C22 H22 119.9
C17 C22 H22 119.9
O5 C23 O6 123.3(6)
O5 C23 C19 120.9(6)
O6 C23 C19 115.8(6)
N12 C24 C25 112.0(5)
N12 C24 H24A 109.2
C25 C24 H24A 109.2
N12 C24 H24B 109.2
C25 C24 H24B 109.2
H24A C24 H24B 107.9
N26 C25 C24 113.3(5)
N26 C25 H25A 108.9
C24 C25 H25A 108.9
N26 C25 H25B 108.9
C24 C25 H25B 108.9
H25A C25 H25B 107.7
O8 C27 O7 122.8(6)
O8 C27 C28 116.5(6)
O7 C27 C28 120.6(5)
C33 C28 C29 119.7(6)
C33 C28 C27 117.4(6)
C29 C28 C27 122.8(5)
O9 C29 C28 124.2(6)
O9 C29 C30 119.0(5)
C28 C29 C30 116.8(5)
C34 C30 C31 117.7(6)
C34 C30 C29 121.7(6)
C31 C30 C29 120.6(6)
C32 C31 C30 120.7(7)
C32 C31 H31 119.6
C30 C31 H31 119.6
C31 C32 C33 118.9(7)
C31 C32 H32 120.5
C33 C32 H32 120.5
C28 C33 C32 122.9(6)
C28 C33 H33 118.5
C32 C33 H33 118.5
N35 C34 C30 125.3(7)
N35 C34 H34 117.3
C30 C34 H34 117.3
N35 C36 C37 110.9(6)
N35 C36 H36A 109.4
C37 C36 H36A 109.4
N35 C36 H36B 109.4
C37 C36 H36B 109.4
H36A C36 H36B 108.0
C36 C37 N38 110.1(7)
C36 C37 H37A 109.6
N38 C37 H37A 109.6
C36 C37 H37B 109.6
N38 C37 H37B 109.6
H37A C37 H37B 108.2
N38 C39 C40 111.4(6)
N38 C39 H39A 109.3
C40 C39 H39A 109.3
N38 C39 H39B 109.3
C40 C39 H39B 109.3
H39A C39 H39B 108.0
N41 C40 C39 109.0(8)
N41 C40 H40A 109.9
C39 C40 H40A 109.9
N41 C40 H40B 109.9
C39 C40 H40B 109.9
H40A C40 H40B 108.3
N41 C42 C43 125.0(7)
N41 C42 H42 117.5
C43 C42 H42 117.5
C42 C43 C44 120.3(7)
C42 C43 C48 118.0(7)
C44 C43 C48 121.7(8)
O10 C44 C43 119.8(7)
O10 C44 C45 123.1(6)
C43 C44 C45 117.0(7)
C46 C45 C44 121.0(8)
C46 C45 C49 119.2(8)
C44 C45 C49 119.8(6)
C47 C46 C45 120.7(10)
C47 C46 H46 119.6
C45 C46 H46 119.6
C46 C47 C48 122.5(9)
C46 C47 H47 118.8
C48 C47 H47 118.8
C47 C48 C43 117.1(8)
C47 C48 H48 121.5
C43 C48 H48 121.5
O11 C49 O12 122.6(8)
O11 C49 C45 121.4(7)
O12 C49 C45 115.9(8)
N38 C50 C51 110.7(8)
N38 C50 H50A 109.5
C51 C50 H50A 109.5
N38 C50 H50B 109.5
C51 C50 H50B 109.5
H50A C50 H50B 108.1
N52 C51 C50 114.6(9)
N52 C51 H51A 108.6
C50 C51 H51A 108.6
N52 C51 H51B 108.6
C50 C51 H51B 108.6
H51A C51 H51B 107.6
N53 C54 C55 111.3(6)
N53 C54 H54A 109.4
C55 C54 H54A 109.4
N53 C54 H54B 109.4
C55 C54 H54B 109.4
H54A C54 H54B 108.0
N56 C55 C54 110.1(6)
N56 C55 H55A 109.6
C54 C55 H55A 109.6
N56 C55 H55B 109.6
C54 C55 H55B 109.6
H55A C55 H55B 108.2
N53 C57 C58 113.1(6)
N53 C57 H57A 109.0
C58 C57 H57A 109.0
N53 C57 H57B 109.0
C58 C57 H57B 109.0
H57A C57 H57B 107.8
N59 C58 C57 110.5(6)
N59 C58 H58A 109.6
C57 C58 H58A 109.6
N59 C58 H58B 109.6
C57 C58 H58B 109.6
H58A C58 H58B 108.1
N53 C60 C61 110.4(7)
N53 C60 H60A 109.6
C61 C60 H60A 109.6
N53 C60 H60B 109.6
C61 C60 H60B 109.6
H60A C60 H60B 108.1
N62 C61 C60 110.4(6)
N62 C61 H61A 109.6
C60 C61 H61A 109.6
N62 C61 H61B 109.6
C60 C61 H61B 109.6
H61A C61 H61B 108.1
C65 C64 N63 113.4(7)
C65 C64 H64A 108.9
N63 C64 H64A 108.9
C65 C64 H64B 108.9
N63 C64 H64B 108.9
H64A C64 H64B 107.7
N66 C65 C64 119.8(8)
N66 C65 H65A 107.4
C64 C65 H65A 107.4
N66 C65 H65B 107.4
C64 C65 H65B 107.4
H65A C65 H65B 106.9
N63 C67 C68 110.7(8)
N63 C67 H67A 109.5
C68 C67 H67A 109.5
N63 C67 H67B 109.5
C68 C67 H67B 109.5
H67A C67 H67B 108.1
N69 C68 C67 110.2(8)
N69 C68 H68A 109.6
C67 C68 H68A 109.6
N69 C68 H68B 109.6
C67 C68 H68B 109.6
H68A C68 H68B 108.1
N63 C70 C71 109.4(7)
N63 C70 H70A 109.8
C71 C70 H70A 109.8
N63 C70 H70B 109.8
C71 C70 H70B 109.8
H70A C70 H70B 108.2
N72 C71 C70 110.3(7)
N72 C71 H71A 109.6
C70 C71 H71A 109.6
N72 C71 H71B 109.6
C70 C71 H71B 109.6
H71A C71 H71B 108.1
C7 C222 C3 120.0(6)
C7 C222 C1 118.3(6)
C3 C222 C1 121.6(5)
C8 N9 C10 125.1(6)
C24 N12 C11 111.7(5)
C24 N12 C13 112.9(5)
C11 N12 C13 110.5(5)
C16 N15 C14 122.6(6)
C25 N26 Ni1 119.0(4)
C25 N26 H26A 107.6
Ni1 N26 H26A 107.6
C25 N26 H26B 107.6
Ni1 N26 H26B 107.6
H26A N26 H26B 107.0
C34 N35 C36 122.6(6)
C50 N38 C39 109.8(7)
C50 N38 C37 114.1(8)
C39 N38 C37 111.7(6)
C42 N41 C40 127.7(7)
C51 N52 Ni2 117.2(7)
C51 N52 H52A 108.0
Ni2 N52 H52A 108.0
C51 N52 H52B 108.0
Ni2 N52 H52B 108.0
H52A N52 H52B 107.2
C54 N53 C57 112.1(6)
C54 N53 C60 111.5(6)
C57 N53 C60 113.3(6)
C54 N53 Ni1 104.3(4)
C57 N53 Ni1 108.6(5)
C60 N53 Ni1 106.4(4)
C55 N56 Ni1 110.3(4)
C55 N56 H56A 109.6
Ni1 N56 H56A 109.6
C55 N56 H56B 109.6
Ni1 N56 H56B 109.6
H56A N56 H56B 108.1
C58 N59 Ni1 107.1(5)
C58 N59 H59A 110.3
Ni1 N59 H59A 110.3
C58 N59 H59B 110.3
Ni1 N59 H59B 110.3
H59A N59 H59B 108.5
C61 N62 Ni1 110.8(4)
C61 N62 H62A 109.5
Ni1 N62 H62A 109.5
C61 N62 H62B 109.5
Ni1 N62 H62B 109.5
H62A N62 H62B 108.1
C67 N63 C70 112.5(7)
C67 N63 C64 111.9(6)
C70 N63 C64 112.3(7)
C67 N63 Ni2 105.0(5)
C70 N63 Ni2 105.2(4)
C64 N63 Ni2 109.6(5)
C65 N66 Ni2 110.8(6)
C65 N66 H66A 109.5
Ni2 N66 H66A 109.5
C65 N66 H66B 109.5
Ni2 N66 H66B 109.5
H66A N66 H66B 108.1
C68 N69 Ni2 108.9(6)
C68 N69 H69A 109.9
Ni2 N69 H69A 109.9
C68 N69 H69B 109.9
Ni2 N69 H69B 109.9
H69A N69 H69B 108.3
C71 N72 Ni2 110.7(5)
C71 N72 H72A 109.5
Ni2 N72 H72A 109.5
C71 N72 H72B 109.5
Ni2 N72 H72B 109.5
H72A N72 H72B 108.1
C1 O1 Lu1 135.1(4)
C3 O3 Lu1 128.5(4)
C3 O3 H3 115.7
Lu1 O3 H3 115.7
C18 O4 Lu1 136.3(4)
C18 O4 H4 111.8
Lu1 O4 H4 111.8
C23 O5 Lu1 137.0(4)
C23 O6 Ni2 134.5(5)
C27 O7 Lu1 138.1(4)
C27 O8 Ni1 131.7(4)
C29 O9 Lu1 137.5(4)
C29 O9 H9 111.2
Lu1 O9 H9 111.2
C44 O10 Lu1 129.5(4)
C44 O10 H10 115.3
Lu1 O10 H10 115.3
C49 O11 Lu1 135.4(5)
O102 N100 O101 126.5(11)
O102 N100 O100 115.9(11)
O101 N100 O100 117.3(10)
O201 N200 O202 142.5(14)
O201 N200 O200 108.9(12)
O202 N200 O200 102.0(11)
O302 N300 O300 117.3(11)
O302 N300 O301 113.4(10)
O300 N300 O301 126.0(11)
N301 O301 N300 54.4(10)
N300 O302 N301 57.0(10)
O303 N301 O301 132.6(14)
O303 N301 O302 117.5(12)
O301 N301 O302 109.9(11)
N26 Ni1 N59 93.1(2)
N26 Ni1 N53 176.1(2)
N59 Ni1 N53 84.4(2)
N26 Ni1 N56 100.1(2)
N59 Ni1 N56 92.8(2)
N53 Ni1 N56 83.0(2)
N26 Ni1 O8 91.65(19)
N59 Ni1 O8 174.3(2)
N53 Ni1 O8 90.7(2)
N56 Ni1 O8 89.44(19)
N26 Ni1 N62 95.0(2)
N59 Ni1 N62 93.8(2)
N53 Ni1 N62 82.2(2)
N56 Ni1 N62 163.1(2)
O8 Ni1 N62 82.7(2)
N52 Ni2 N72 101.5(3)
N52 Ni2 N63 175.1(3)
N72 Ni2 N63 83.0(3)
N52 Ni2 N66 95.1(3)
N72 Ni2 N66 94.8(4)
N63 Ni2 N66 82.6(3)
N52 Ni2 O6 91.2(3)
N72 Ni2 O6 88.8(3)
N63 Ni2 O6 90.8(2)
N66 Ni2 O6 171.9(3)
N52 Ni2 N69 93.5(4)
N72 Ni2 N69 162.6(3)
N63 Ni2 N69 82.3(3)
N66 Ni2 N69 92.6(4)
O6 Ni2 N69 82.0(3)
O9 Lu1 O4 143.94(15)
O9 Lu1 O1 106.20(16)
O4 Lu1 O1 84.83(16)
O9 Lu1 O11 85.39(18)
O4 Lu1 O11 106.44(18)
O1 Lu1 O11 143.14(17)
O9 Lu1 O7 74.48(15)
O4 Lu1 O7 77.11(16)
O1 Lu1 O7 144.52(19)
O11 Lu1 O7 72.0(2)
O9 Lu1 O10 70.90(14)
O4 Lu1 O10 144.70(15)
O1 Lu1 O10 76.24(15)
O11 Lu1 O10 74.90(18)
O7 Lu1 O10 133.33(18)
O9 Lu1 O5 76.44(17)
O4 Lu1 O5 74.62(16)
O1 Lu1 O5 72.09(16)
O11 Lu1 O5 144.44(18)
O7 Lu1 O5 73.8(2)
O10 Lu1 O5 125.11(16)
O9 Lu1 O3 144.95(14)
O4 Lu1 O3 70.76(14)
O1 Lu1 O3 74.98(15)
O11 Lu1 O3 76.03(17)
O7 Lu1 O3 125.15(16)
O10 Lu1 O3 75.63(14)
O5 Lu1 O3 133.67(17)

loop_
_geom_bond_atom_site_label_1
_geom_bond_atom_site_label_2
_geom_bond_distance
C1 O2 1.246(8)
C1 O1 1.264(8)
C1 C222 1.493(9)
C3 O3 1.306(7)
C3 C222 1.429(10)
C3 C4 1.430(9)
C4 C5 1.415(9)
C4 C8 1.420(10)
C5 C6 1.365(10)
C5 H5 0.9500
C6 C7 1.408(9)
C6 H6 0.9500
C7 C222 1.401(9)
C7 H7 0.9500
C8 N9 1.309(8)
C8 H8 0.9500
C10 N9 1.438(9)
C10 C11 1.502(10)
C10 H10A 0.9900
C10 H10B 0.9900
C11 N12 1.482(8)
C11 H11A 0.9900
C11 H11B 0.9900
C13 N12 1.487(8)
C13 C14 1.520(10)
C13 H13A 0.9900
C13 H13B 0.9900
C14 N15 1.462(9)
C14 H14A 0.9900
C14 H14B 0.9900
C16 N15 1.305(8)
C16 C17 1.417(9)
C16 H16 0.9500
C17 C22 1.402(9)
C17 C18 1.438(9)
C18 O4 1.295(7)
C18 C19 1.425(9)
C19 C20 1.374(9)
C19 C23 1.507(9)
C20 C21 1.399(10)
C20 H20 0.9500
C21 C22 1.382(10)
C21 H21 0.9500
C22 H22 0.9500
C23 O5 1.252(8)
C23 O6 1.256(8)
C24 N12 1.453(9)
C24 C25 1.509(9)
C24 H24A 0.9900
C24 H24B 0.9900
C25 N26 1.490(8)
C25 H25A 0.9900
C25 H25B 0.9900
C27 O8 1.257(7)
C27 O7 1.259(8)
C27 C28 1.489(8)
C28 C33 1.381(9)
C28 C29 1.435(8)
C29 O9 1.277(7)
C29 C30 1.439(9)
C30 C34 1.400(9)
C30 C31 1.421(10)
C31 C32 1.366(10)
C31 H31 0.9500
C32 C33 1.399(10)
C32 H32 0.9500
C33 H33 0.9500
C34 N35 1.306(9)
C34 H34 0.9500
C36 N35 1.476(8)
C36 C37 1.479(13)
C36 H36A 0.9900
C36 H36B 0.9900
C37 N38 1.480(11)
C37 H37A 0.9900
C37 H37B 0.9900
C39 N38 1.475(9)
C39 C40 1.532(13)
C39 H39A 0.9900
C39 H39B 0.9900
C40 N41 1.443(11)
C40 H40A 0.9900
C40 H40B 0.9900
C42 N41 1.315(10)
C42 C43 1.400(12)
C42 H42 0.9500
C43 C44 1.421(10)
C43 C48 1.429(11)
C44 O10 1.308(8)
C44 C45 1.430(11)
C45 C46 1.376(11)
C45 C49 1.503(12)
C46 C47 1.369(14)
C46 H46 0.9500
C47 C48 1.397(14)
C47 H47 0.9500
C48 H48 0.9500
C49 O11 1.206(10)
C49 O12 1.290(10)
C50 N38 1.454(12)
C50 C51 1.580(12)
C50 H50A 0.9900
C50 H50B 0.9900
C51 N52 1.350(12)
C51 H51A 0.9900
C51 H51B 0.9900
C54 N53 1.477(8)
C54 C55 1.509(10)
C54 H54A 0.9900
C54 H54B 0.9900
C55 N56 1.473(8)
C55 H55A 0.9900
C55 H55B 0.9900
C57 N53 1.479(10)
C57 C58 1.523(12)
C57 H57A 0.9900
C57 H57B 0.9900
C58 N59 1.473(10)
C58 H58A 0.9900
C58 H58B 0.9900
C60 N53 1.490(10)
C60 C61 1.519(10)
C60 H60A 0.9900
C60 H60B 0.9900
C61 N62 1.476(9)
C61 H61A 0.9900
C61 H61B 0.9900
C64 C65 1.451(13)
C64 N63 1.497(10)
C64 H64A 0.9900
C64 H64B 0.9900
C65 N66 1.338(12)
C65 H65A 0.9900
C65 H65B 0.9900
C67 N63 1.469(11)
C67 C68 1.470(14)
C67 H67A 0.9900
C67 H67B 0.9900
C68 N69 1.454(13)
C68 H68A 0.9900
C68 H68B 0.9900
C70 N63 1.474(11)
C70 C71 1.531(13)
C70 H70A 0.9900
C70 H70B 0.9900
C71 N72 1.463(11)
C71 H71A 0.9900
C71 H71B 0.9900
N26 Ni1 2.091(5)
N26 H26A 0.9200
N26 H26B 0.9200
N52 Ni2 2.081(7)
N52 H52A 0.9200
N52 H52B 0.9200
N53 Ni1 2.096(5)
N56 Ni1 2.106(5)
N56 H56A 0.9200
N56 H56B 0.9200
N59 Ni1 2.095(5)
N59 H59A 0.9200
N59 H59B 0.9200
N62 Ni1 2.130(6)
N62 H62A 0.9200
N62 H62B 0.9200
N63 Ni2 2.089(6)
N66 Ni2 2.089(7)
N66 H66A 0.9200
N66 H66B 0.9200
N69 Ni2 2.122(9)
N69 H69A 0.9200
N69 H69B 0.9200
N72 Ni2 2.086(7)
N72 H72A 0.9200
N72 H72B 0.9200
O1 Lu1 2.286(4)
O3 Lu1 2.319(4)
O3 H3 0.9500
O4 Lu1 2.280(4)
O4 H4 0.9500
O5 Lu1 2.311(5)
O6 Ni2 2.113(5)
O7 Lu1 2.291(4)
O8 Ni1 2.121(4)
O9 Lu1 2.262(4)
O9 H9 0.9500
O10 Lu1 2.309(4)
O10 H10 0.9500
O11 Lu1 2.288(6)
N100 O102 1.262(11)
N100 O101 1.290(10)
N100 O100 1.303(10)
N200 O201 1.330(12)
N200 O202 1.383(12)
N200 O200 1.482(14)
N300 O302 1.170(12)
N300 O300 1.264(12)
N300 O301 1.300(11)
O301 N301 1.256(13)
O302 N301 1.269(13)
N301 O303 1.171(13)

loop_
_geom_torsion_atom_site_label_1
_geom_torsion_atom_site_label_2
_geom_torsion_atom_site_label_3
_geom_torsion_atom_site_label_4
_geom_torsion
O3 C3 C4 C5 178.4(5)
C222 C3 C4 C5 -1.9(9)
O3 C3 C4 C8 -2.0(9)
C222 C3 C4 C8 177.7(6)
C8 C4 C5 C6 -177.1(6)
C3 C4 C5 C6 2.5(10)
C4 C5 C6 C7 -0.4(10)
C5 C6 C7 C222 -2.4(10)
C5 C4 C8 N9 179.2(6)
C3 C4 C8 N9 -0.4(9)
N9 C10 C11 N12 53.6(8)
N12 C13 C14 N15 65.6(7)
N15 C16 C17 C22 -174.6(6)
N15 C16 C17 C18 2.6(10)
C22 C17 C18 O4 -176.2(5)
C16 C17 C18 O4 6.8(9)
C22 C17 C18 C19 3.9(8)
C16 C17 C18 C19 -173.2(6)
O4 C18 C19 C20 178.3(5)
C17 C18 C19 C20 -1.7(8)
O4 C18 C19 C23 0.8(9)
C17 C18 C19 C23 -179.3(5)
C18 C19 C20 C21 -1.9(10)
C23 C19 C20 C21 175.7(6)
C19 C20 C21 C22 3.5(10)
C20 C21 C22 C17 -1.3(10)
C16 C17 C22 C21 174.8(6)
C18 C17 C22 C21 -2.4(10)
C20 C19 C23 O5 -166.3(6)
C18 C19 C23 O5 11.2(9)
C20 C19 C23 O6 12.5(8)
C18 C19 C23 O6 -170.0(6)
N12 C24 C25 N26 174.8(5)
O8 C27 C28 C33 11.3(9)
O7 C27 C28 C33 -166.2(6)
O8 C27 C28 C29 -170.6(6)
O7 C27 C28 C29 12.0(9)
C33 C28 C29 O9 177.4(6)
C27 C28 C29 O9 -0.7(10)
C33 C28 C29 C30 -2.2(9)
C27 C28 C29 C30 179.7(6)
O9 C29 C30 C34 6.0(10)
C28 C29 C30 C34 -174.4(6)
O9 C29 C30 C31 -174.5(7)
C28 C29 C30 C31 5.1(10)
C34 C30 C31 C32 176.4(8)
C29 C30 C31 C32 -3.2(12)
C30 C31 C32 C33 -1.8(13)
C29 C28 C33 C32 -2.8(11)
C27 C28 C33 C32 175.4(7)
C31 C32 C33 C28 4.9(13)
C31 C30 C34 N35 -177.9(8)
C29 C30 C34 N35 1.7(12)
N35 C36 C37 N38 69.1(8)
N38 C39 C40 N41 59.2(10)
N41 C42 C43 C44 1.0(11)
N41 C42 C43 C48 -179.8(7)
C42 C43 C44 O10 -0.3(10)
C48 C43 C44 O10 -179.5(6)
C42 C43 C44 C45 179.1(6)
C48 C43 C44 C45 -0.1(10)
O10 C44 C45 C46 178.6(6)
C43 C44 C45 C46 -0.8(9)
O10 C44 C45 C49 -2.3(10)
C43 C44 C45 C49 178.3(6)
C44 C45 C46 C47 1.4(11)
C49 C45 C46 C47 -177.7(7)
C45 C46 C47 C48 -1.1(13)
C46 C47 C48 C43 0.1(12)
C42 C43 C48 C47 -178.8(7)
C44 C43 C48 C47 0.5(11)
C46 C45 C49 O11 145.8(8)
C44 C45 C49 O11 -33.3(10)
C46 C45 C49 O12 -32.2(10)
C44 C45 C49 O12 148.7(7)
N38 C50 C51 N52 176.4(9)
N53 C54 C55 N56 47.6(8)
N53 C57 C58 N59 44.4(10)
N53 C60 C61 N62 -46.4(9)
N63 C64 C65 N66 -20.3(17)
N63 C67 C68 N69 -52.7(11)
N63 C70 C71 N72 48.0(10)
C6 C7 C222 C3 2.9(10)
C6 C7 C222 C1 -175.5(6)
O3 C3 C222 C7 179.0(6)
C4 C3 C222 C7 -0.7(9)
O3 C3 C222 C1 -2.7(9)
C4 C3 C222 C1 177.6(6)
O2 C1 C222 C7 -35.7(9)
O1 C1 C222 C7 142.9(6)
O2 C1 C222 C3 145.9(6)
O1 C1 C222 C3 -35.4(9)
C4 C8 N9 C10 -176.3(6)
C11 C10 N9 C8 112.2(7)
C25 C24 N12 C11 -164.0(5)
C25 C24 N12 C13 70.7(7)
C10 C11 N12 C24 82.2(7)
C10 C11 N12 C13 -151.2(6)
C14 C13 N12 C24 -137.8(6)
C14 C13 N12 C11 96.3(7)
C17 C16 N15 C14 179.8(6)
C13 C14 N15 C16 104.9(7)
C24 C25 N26 Ni1 175.8(4)
C30 C34 N35 C36 -178.3(7)
C37 C36 N35 C34 99.5(9)
C51 C50 N38 C39 -158.6(8)
C51 C50 N38 C37 75.1(10)
C40 C39 N38 C50 81.6(10)
C40 C39 N38 C37 -150.7(8)
C36 C37 N38 C50 -143.7(7)
C36 C37 N38 C39 91.1(8)
C43 C42 N41 C40 -178.9(8)
C39 C40 N41 C42 106.2(9)
C50 C51 N52 Ni2 170.2(7)
C55 C54 N53 C57 69.1(8)
C55 C54 N53 C60 -162.7(6)
C55 C54 N53 Ni1 -48.2(6)
C58 C57 N53 C54 -139.1(7)
C58 C57 N53 C60 93.6(8)
C58 C57 N53 Ni1 -24.4(8)
C61 C60 N53 C54 159.5(6)
C61 C60 N53 C57 -72.9(8)
C61 C60 N53 Ni1 46.4(7)
C54 C55 N56 Ni1 -21.2(7)
C57 C58 N59 Ni1 -40.1(8)
C60 C61 N62 Ni1 22.4(8)
C68 C67 N63 C70 161.5(7)
C68 C67 N63 C64 -71.1(9)
C68 C67 N63 Ni2 47.7(8)
C71 C70 N63 C67 -161.6(7)
C71 C70 N63 C64 71.2(8)
C71 C70 N63 Ni2 -47.9(8)
C65 C64 N63 C67 123.2(10)
C65 C64 N63 C70 -109.3(10)
C65 C64 N63 Ni2 7.2(11)
C64 C65 N66 Ni2 22.3(16)
C67 C68 N69 Ni2 29.0(10)
C70 C71 N72 Ni2 -22.5(9)
O2 C1 O1 Lu1 -145.8(5)
C222 C1 O1 Lu1 35.6(9)
C222 C3 O3 Lu1 41.8(8)
C4 C3 O3 Lu1 -138.5(5)
C19 C18 O4 Lu1 0.5(9)
C17 C18 O4 Lu1 -179.5(4)
O6 C23 O5 Lu1 154.7(5)
C19 C23 O5 Lu1 -26.6(9)
O5 C23 O6 Ni2 6.3(10)
C19 C23 O6 Ni2 -172.5(4)
O8 C27 O7 Lu1 160.9(5)
C28 C27 O7 Lu1 -21.8(11)
O7 C27 O8 Ni1 8.9(10)
C28 C27 O8 Ni1 -168.6(4)
C28 C29 O9 Lu1 -3.1(10)
C30 C29 O9 Lu1 176.5(4)
C43 C44 O10 Lu1 -142.7(5)
C45 C44 O10 Lu1 37.9(8)
O12 C49 O11 Lu1 -148.5(6)
C45 C49 O11 Lu1 33.6(11)
O302 N300 O301 N301 41.1(14)
O300 N300 O301 N301 -160(2)
O300 N300 O302 N301 160(2)
O301 N300 O302 N301 -39.0(14)
N300 O301 N301 O303 146(3)
N300 O301 N301 O302 -36.2(13)
N300 O302 N301 O303 -142(3)
N300 O302 N301 O301 39.5(14)
C25 N26 Ni1 N59 -87.6(5)
C25 N26 Ni1 N53 -138(3)
C25 N26 Ni1 N56 5.9(5)
C25 N26 Ni1 O8 95.6(4)
C25 N26 Ni1 N62 178.4(4)
C58 N59 Ni1 N26 -155.6(5)
C58 N59 Ni1 N53 21.4(5)
C58 N59 Ni1 N56 104.1(5)
C58 N59 Ni1 O8 -9(2)
C58 N59 Ni1 N62 -60.4(5)
C54 N53 Ni1 N26 172(3)
C57 N53 Ni1 N26 52(4)
C60 N53 Ni1 N26 -70(4)
C54 N53 Ni1 N59 121.3(5)
C57 N53 Ni1 N59 1.6(5)
C60 N53 Ni1 N59 -120.7(5)
C54 N53 Ni1 N56 27.7(4)
C57 N53 Ni1 N56 -92.0(5)
C60 N53 Ni1 N56 145.7(5)
C54 N53 Ni1 O8 -61.6(4)
C57 N53 Ni1 O8 178.6(5)
C60 N53 Ni1 O8 56.4(5)
C54 N53 Ni1 N62 -144.2(5)
C57 N53 Ni1 N62 96.1(5)
C60 N53 Ni1 N62 -26.2(5)
C55 N56 Ni1 N26 178.5(4)
C55 N56 Ni1 N59 -87.8(4)
C55 N56 Ni1 N53 -3.8(4)
C55 N56 Ni1 O8 87.0(4)
C55 N56 Ni1 N62 25.1(9)
C27 O8 Ni1 N26 -70.7(6)
C27 O8 Ni1 N59 143.1(19)
C27 O8 Ni1 N53 112.4(6)
C27 O8 Ni1 N56 29.4(6)
C27 O8 Ni1 N62 -165.5(6)
C61 N62 Ni1 N26 179.4(5)
C61 N62 Ni1 N59 86.0(5)
C61 N62 Ni1 N53 2.1(5)
C61 N62 Ni1 N56 -26.8(10)
C61 N62 Ni1 O8 -89.5(5)
C51 N52 Ni2 N72 2.3(8)
C51 N52 Ni2 N63 -155(3)
C51 N52 Ni2 N66 -93.7(8)
C51 N52 Ni2 O6 91.4(8)
C51 N52 Ni2 N69 173.4(8)
C71 N72 Ni2 N52 179.0(6)
C71 N72 Ni2 N63 -2.8(6)
C71 N72 Ni2 N66 -84.7(6)
C71 N72 Ni2 O6 88.1(6)
C71 N72 Ni2 N69 30.2(13)
C67 N63 Ni2 N52 -55(4)
C70 N63 Ni2 N52 -174(4)
C64 N63 Ni2 N52 65(4)
C67 N63 Ni2 N72 146.8(6)
C70 N63 Ni2 N72 27.9(5)
C64 N63 Ni2 N72 -92.9(5)
C67 N63 Ni2 N66 -117.4(6)
C70 N63 Ni2 N66 123.7(6)
C64 N63 Ni2 N66 2.9(6)
C67 N63 Ni2 O6 58.0(5)
C70 N63 Ni2 O6 -60.8(5)
C64 N63 Ni2 O6 178.3(5)
C67 N63 Ni2 N69 -23.8(5)
C70 N63 Ni2 N69 -142.6(6)
C64 N63 Ni2 N69 96.5(6)
C65 N66 Ni2 N52 171.1(9)
C65 N66 Ni2 N72 69.1(9)
C65 N66 Ni2 N63 -13.2(9)
C65 N66 Ni2 O6 -48(3)
C65 N66 Ni2 N69 -95.1(9)
C23 O6 Ni2 N52 -72.8(7)
C23 O6 Ni2 N72 28.7(6)
C23 O6 Ni2 N63 111.7(7)
C23 O6 Ni2 N66 146(2)
C23 O6 Ni2 N69 -166.2(7)
C68 N69 Ni2 N52 175.0(7)
C68 N69 Ni2 N72 -35.5(14)
C68 N69 Ni2 N63 -2.5(7)
C68 N69 Ni2 N66 79.7(7)
C68 N69 Ni2 O6 -94.3(7)
C29 O9 Lu1 O4 -40.5(8)
C29 O9 Lu1 O1 -144.3(6)
C29 O9 Lu1 O11 71.3(6)
C29 O9 Lu1 O7 -1.2(6)
C29 O9 Lu1 O10 146.9(7)
C29 O9 Lu1 O5 -77.9(6)
C29 O9 Lu1 O3 128.9(6)
C18 O4 Lu1 O9 -44.6(7)
C18 O4 Lu1 O1 66.0(5)
C18 O4 Lu1 O11 -149.8(5)
C18 O4 Lu1 O7 -83.3(5)
C18 O4 Lu1 O10 123.2(5)
C18 O4 Lu1 O5 -6.8(5)
C18 O4 Lu1 O3 141.9(6)
C1 O1 Lu1 O9 -149.4(6)
C1 O1 Lu1 O4 65.6(6)
C1 O1 Lu1 O11 -45.0(7)
C1 O1 Lu1 O7 124.8(6)
C1 O1 Lu1 O10 -84.4(6)
C1 O1 Lu1 O5 141.1(6)
C1 O1 Lu1 O3 -5.8(6)
C49 O11 Lu1 O9 66.1(7)
C49 O11 Lu1 O4 -148.6(7)
C49 O11 Lu1 O1 -44.9(9)
C49 O11 Lu1 O7 141.3(8)
C49 O11 Lu1 O10 -5.3(7)
C49 O11 Lu1 O5 125.0(7)
C49 O11 Lu1 O3 -83.9(7)
C27 O7 Lu1 O9 14.9(7)
C27 O7 Lu1 O4 172.4(8)
C27 O7 Lu1 O1 111.1(7)
C27 O7 Lu1 O11 -75.3(7)
C27 O7 Lu1 O10 -28.4(9)
C27 O7 Lu1 O5 94.9(7)
C27 O7 Lu1 O3 -132.7(7)
C44 O10 Lu1 O9 -121.2(5)
C44 O10 Lu1 O4 66.3(6)
C44 O10 Lu1 O1 125.9(5)
C44 O10 Lu1 O11 -30.9(5)
C44 O10 Lu1 O7 -76.9(6)
C44 O10 Lu1 O5 -178.1(5)
C44 O10 Lu1 O3 48.2(5)
C23 O5 Lu1 O9 179.4(6)
C23 O5 Lu1 O4 21.1(6)
C23 O5 Lu1 O1 -68.3(6)
C23 O5 Lu1 O11 118.0(6)
C23 O5 Lu1 O7 101.9(6)
C23 O5 Lu1 O10 -126.1(6)
C23 O5 Lu1 O3 -21.6(7)
C3 O3 Lu1 O9 63.1(6)
C3 O3 Lu1 O4 -123.5(5)
C3 O3 Lu1 O1 -33.8(5)
C3 O3 Lu1 O11 123.2(5)
C3 O3 Lu1 O7 178.9(5)
C3 O3 Lu1 O10 45.6(5)
C3 O3 Lu1 O5 -79.6(5)
